data_2224091
loop_
_publ_author_name
'Yang, Yun-Xia'
'Li, Qi'
'Ng, Seik Weng'

_publ_section_title
;
 Tetra-<i>n</i>-propylammonium acetate--boric acid (1/1)
;
_journal_coeditor_code XU2651
_journal_issue 11
_journal_name_full 'Acta Crystallographica Section E'
_journal_page_first o2958
_journal_paper_doi 10.1107/S1600536809044225
_journal_volume 65
_journal_year 2009
_chemical_formula_iupac 'C12 H28 N +, C2 H3 O2 -, B H3 O3'
_chemical_formula_moiety 'C12 H28 N +, C2 H3 O2 -, B H3 O3'
_chemical_formula_sum 'C14 H34 B N O5'
_chemical_formula_weight 307.23
_chemical_name_systematic
;
Tetra-<i>n</i>-propylammonium acetate--boric acid (1/1)
;
_space_group_IT_number 56
_symmetry_cell_setting orthorhombic
_symmetry_space_group_name_Hall '-P 2ab 2ac'
_symmetry_space_group_name_H-M 'P c c n'
_atom_sites_solution_hydrogens geom
_atom_sites_solution_primary direct
_atom_sites_solution_secondary difmap
_audit_creation_method SHELXL-97
_cell_angle_alpha 90.00
_cell_angle_beta 90.00
_cell_angle_gamma 90.00
_cell_formula_units_Z 8
_cell_length_a 16.4594(3)
_cell_length_b 16.7680(3)
_cell_length_c 14.4526(3)
_cell_measurement_reflns_used 5166
_cell_measurement_temperature 293(2)
_cell_measurement_theta_max 25.7
_cell_measurement_theta_min 2.2
_cell_volume 3988.79(13)
_computing_cell_refinement 'SAINT (Bruker, 2007)'
_computing_data_collection 'APEX2 (Bruker, 2007)'
_computing_data_reduction 'SAINT (Bruker, 2007)'
_computing_molecular_graphics 'XSEED (Barbour, 2001)'
_computing_publication_material 'publCIF (Westrip, 2009)'
_computing_structure_refinement 'SHELXL97 (Sheldrick, 2008)'
_computing_structure_solution 'SHELXS97 (Sheldrick, 2008)'
_diffrn_ambient_temperature 293(2)
_diffrn_measured_fraction_theta_full 0.998
_diffrn_measured_fraction_theta_max 0.998
_diffrn_measurement_device_type 'Bruker APEXII'
_diffrn_measurement_method '\w and \w '
_diffrn_radiation_monochromator graphite
_diffrn_radiation_source 'fine-focus sealed tube'
_diffrn_radiation_type MoK\a
_diffrn_radiation_wavelength 0.71073
_diffrn_reflns_av_R_equivalents 0.0223
_diffrn_reflns_av_sigmaI/netI 0.0188
_diffrn_reflns_limit_h_max 21
_diffrn_reflns_limit_h_min -20
_diffrn_reflns_limit_k_max 21
_diffrn_reflns_limit_k_min -21
_diffrn_reflns_limit_l_max 17
_diffrn_reflns_limit_l_min -18
_diffrn_reflns_number 19907
_diffrn_reflns_theta_full 27.50
_diffrn_reflns_theta_max 27.50
_diffrn_reflns_theta_min 2.23
_diffrn_standards_decay_% 0
_diffrn_standards_interval_count 0
_diffrn_standards_interval_time 0
_diffrn_standards_number 0
_exptl_absorpt_coefficient_mu 0.074
_exptl_absorpt_correction_type none
_exptl_crystal_colour Colorless
_exptl_crystal_density_diffrn 1.023
_exptl_crystal_density_method 'not measured'
_exptl_crystal_description Block
_exptl_crystal_F_000 1360
_exptl_crystal_size_max 0.24
_exptl_crystal_size_mid 0.24
_exptl_crystal_size_min 0.22
_refine_diff_density_max 0.233
_refine_diff_density_min -0.132
_refine_ls_extinction_coef 0.0029(8)
_refine_ls_extinction_expression Fc^*^=kFc[1+0.001xFc^2^\l^3^/sin(2\q)]^-1/4^
_refine_ls_extinction_method 'SHELXL97 (Sheldrick, 2008)'
_refine_ls_goodness_of_fit_ref 1.021
_refine_ls_hydrogen_treatment mixed
_refine_ls_matrix_type full
_refine_ls_number_parameters 204
_refine_ls_number_reflns 4581
_refine_ls_number_restraints 3
_refine_ls_restrained_S_all 1.021
_refine_ls_R_factor_all 0.0831
_refine_ls_R_factor_gt 0.0508
_refine_ls_shift/su_max 0.001
_refine_ls_shift/su_mean 0.000
_refine_ls_structure_factor_coef Fsqd
_refine_ls_weighting_details 'calc w=1/[\s^2^(Fo^2^)+(0.0888P)^2^+0.6196P] where P=(Fo^2^+2Fc^2^)/3'
_refine_ls_weighting_scheme calc
_refine_ls_wR_factor_gt 0.1488
_refine_ls_wR_factor_ref 0.1833
_reflns_number_gt 2803
_reflns_number_total 4581
_reflns_threshold_expression I>2\s(I)
_cod_data_source_file xu2651.cif
_cod_data_source_block I
_cod_depositor_comments
;
The following automatic conversions were performed:
'_symmetry_cell_setting' value 'Orthorhombic' changed to 'orthorhombic'
according to '/home/saulius/struct/CIF-dictionaries/cif_core.dic'
dictionary named 'cif_core.dic' version 2.4.1 from
2010-06-29.

'_exptl_absorpt_correction_type' value 'None' changed to
'none' according to '/home/saulius/struct/CIF-dictionaries/cif_core.dic'
dictionary named 'cif_core.dic' version 2.4.1 from 2010-06-29.

Automatic conversion script
Id: cif_fix_enum 1527 2010-12-29 10:47:43Z saulius 

The following automatic conversions were performed:

'_symmetry_cell_setting' value 'Orthorhombic' changed to
'orthorhombic' according to
/home/saulius/struct/CIF-dictionaries/cif_core.dic dictionary named
'cif_core.dic' version 2.4.1 from
2010-06-29.

'_exptl_absorpt_correction_type' value 'None' changed to
'none' according to
/home/saulius/struct/CIF-dictionaries/cif_core.dic dictionary named
'cif_core.dic' version 2.4.1 from 2010-06-29.

Automatic conversion script
Id: cif_fix_values 1715 2011-07-08 13:25:40Z adriana 
;
_cod_database_code 2224091
_cod_database_fobs_code 2224091

loop_
_symmetry_equiv_pos_as_xyz
'x, y, z'
'-x+1/2, -y+1/2, z'
'-x, y+1/2, -z+1/2'
'x+1/2, -y, -z+1/2'
'-x, -y, -z'
'x-1/2, y-1/2, -z'
'x, -y-1/2, z-1/2'
'-x-1/2, y, z-1/2'

loop_
_atom_site_type_symbol
_atom_site_label
_atom_site_fract_x
_atom_site_fract_y
_atom_site_fract_z
_atom_site_U_iso_or_equiv
_atom_site_adp_type
_atom_site_calc_flag
_atom_site_refinement_flags
_atom_site_occupancy
_atom_site_disorder_assembly
_atom_site_disorder_group
O O1 0.65031(7) 0.26154(7) 0.38659(8) 0.0628(3) Uani d D 1 . .
H H1 0.5997(7) 0.2504(13) 0.3918(13) 0.083(6) Uiso d D 1 . .
O O2 0.60919(9) 0.39766(8) 0.38631(11) 0.0822(4) Uani d D 1 . .
H H2 0.5628(10) 0.3765(17) 0.396(2) 0.131(11) Uiso d D 1 . .
O O3 0.74569(8) 0.36496(8) 0.37814(10) 0.0783(4) Uani d D 1 . .
H H3 0.7800(12) 0.3273(10) 0.3834(16) 0.104(8) Uiso d D 1 . .
O O4 0.49799(8) 0.22127(8) 0.39542(12) 0.0942(5) Uani d . 1 . .
O O5 0.46002(8) 0.34620(9) 0.41629(12) 0.0923(5) Uani d . 1 . .
N N1 0.57206(9) 0.42369(8) 0.68832(9) 0.0628(4) Uani d . 1 . .
C C1 0.48754(11) 0.42868(11) 0.64651(13) 0.0732(5) Uani d . 1 . .
H H1A 0.4724 0.4845 0.6421 0.088 Uiso calc R 1 . .
H H1B 0.4898 0.4076 0.5840 0.088 Uiso calc R 1 . .
C C2 0.42181(13) 0.38518(18) 0.69837(19) 0.1086(8) Uani d . 1 . .
H H2A 0.4354 0.3290 0.7024 0.130 Uiso calc R 1 . .
H H2B 0.4179 0.4061 0.7608 0.130 Uiso calc R 1 . .
C C3 0.34159(15) 0.39487(19) 0.6499(2) 0.1243(10) Uani d . 1 . .
H H3A 0.3001 0.3675 0.6841 0.186 Uiso calc R 1 . .
H H3B 0.3452 0.3728 0.5888 0.186 Uiso calc R 1 . .
H H3C 0.3283 0.4505 0.6459 0.186 Uiso calc R 1 . .
C C4 0.57384(13) 0.45737(12) 0.78584(12) 0.0750(5) Uani d . 1 . .
H H4A 0.5387 0.4250 0.8245 0.090 Uiso calc R 1 . .
H H4B 0.6287 0.4522 0.8097 0.090 Uiso calc R 1 . .
C C5 0.54799(17) 0.54338(15) 0.79533(16) 0.1045(8) Uani d . 1 . .
H H5A 0.5782 0.5761 0.7520 0.125 Uiso calc R 1 . .
H H5B 0.4907 0.5484 0.7809 0.125 Uiso calc R 1 . .
C C6 0.5634(2) 0.5719(2) 0.8927(2) 0.1579(16) Uani d . 1 . .
H H6A 0.5471 0.6266 0.8982 0.237 Uiso calc R 1 . .
H H6B 0.6203 0.5672 0.9066 0.237 Uiso calc R 1 . .
H H6C 0.5327 0.5399 0.9353 0.237 Uiso calc R 1 . .
C C7 0.62782(12) 0.46947(10) 0.62404(12) 0.0693(5) Uani d . 1 . .
H H7A 0.6252 0.4450 0.5633 0.083 Uiso calc R 1 . .
H H7B 0.6072 0.5234 0.6182 0.083 Uiso calc R 1 . .
C C8 0.71601(13) 0.47402(14) 0.65287(17) 0.0922(6) Uani d . 1 . .
H H8A 0.7204 0.5036 0.7103 0.111 Uiso calc R 1 . .
H H8B 0.7367 0.4206 0.6635 0.111 Uiso calc R 1 . .
C C9 0.76609(17) 0.51429(15) 0.5795(2) 0.1162(9) Uani d . 1 . .
H H9A 0.8216 0.5173 0.5995 0.174 Uiso calc R 1 . .
H H9B 0.7456 0.5671 0.5690 0.174 Uiso calc R 1 . .
H H9C 0.7630 0.4842 0.5231 0.174 Uiso calc R 1 . .
C C10 0.59924(11) 0.33770(10) 0.69796(12) 0.0647(4) Uani d . 1 . .
H H10A 0.6521 0.3372 0.7276 0.078 Uiso calc R 1 . .
H H10B 0.5616 0.3106 0.7390 0.078 Uiso calc R 1 . .
C C11 0.60502(16) 0.29084(12) 0.61010(14) 0.0875(7) Uani d . 1 . .
H H11A 0.6441 0.3158 0.5691 0.105 Uiso calc R 1 . .
H H11B 0.5527 0.2907 0.5793 0.105 Uiso calc R 1 . .
C C12 0.63080(17) 0.20624(12) 0.62980(17) 0.0967(7) Uani d . 1 . .
H H12A 0.6343 0.1771 0.5727 0.145 Uiso calc R 1 . .
H H12B 0.5916 0.1813 0.6696 0.145 Uiso calc R 1 . .
H H12C 0.6829 0.2064 0.6596 0.145 Uiso calc R 1 . .
C C13 0.44575(11) 0.27397(13) 0.40662(15) 0.0781(5) Uani d . 1 . .
C C14 0.35937(14) 0.24694(18) 0.4140(3) 0.1411(12) Uani d . 1 . .
H H14A 0.3351 0.2698 0.4682 0.212 Uiso calc R 1 . .
H H14B 0.3577 0.1898 0.4183 0.212 Uiso calc R 1 . .
H H14C 0.3299 0.2639 0.3601 0.212 Uiso calc R 1 . .
B B1 0.66733(12) 0.34081(11) 0.38298(13) 0.0591(5) Uani d . 1 . .

loop_
_atom_site_aniso_label
_atom_site_aniso_U_11
_atom_site_aniso_U_22
_atom_site_aniso_U_33
_atom_site_aniso_U_12
_atom_site_aniso_U_13
_atom_site_aniso_U_23
O1 0.0555(7) 0.0561(7) 0.0769(8) 0.0019(5) 0.0024(5) -0.0096(5)
O2 0.0748(9) 0.0586(7) 0.1131(12) 0.0115(6) 0.0009(8) 0.0088(7)
O3 0.0670(8) 0.0588(7) 0.1091(11) -0.0027(6) 0.0061(7) 0.0111(7)
O4 0.0616(8) 0.0783(9) 0.1426(14) -0.0003(6) 0.0061(8) -0.0330(8)
O5 0.0673(8) 0.0771(9) 0.1325(13) 0.0137(7) 0.0019(8) -0.0022(8)
N1 0.0729(8) 0.0629(8) 0.0527(8) 0.0194(6) -0.0066(6) 0.0040(6)
C1 0.0755(12) 0.0766(12) 0.0675(11) 0.0210(9) -0.0140(9) 0.0027(9)
C2 0.0780(14) 0.137(2) 0.1105(19) 0.0113(14) -0.0109(13) 0.0199(16)
C3 0.0839(16) 0.134(2) 0.155(3) 0.0127(15) -0.0238(16) -0.0001(19)
C4 0.0852(12) 0.0848(12) 0.0548(10) 0.0224(10) -0.0081(9) -0.0031(9)
C5 0.133(2) 0.0994(16) 0.0814(14) 0.0463(15) -0.0204(13) -0.0260(12)
C6 0.199(4) 0.165(3) 0.109(2) 0.071(3) -0.046(2) -0.063(2)
C7 0.0914(12) 0.0551(9) 0.0613(10) 0.0137(9) -0.0014(9) 0.0079(7)
C8 0.0873(14) 0.0955(15) 0.0937(15) 0.0014(11) -0.0033(11) 0.0164(12)
C9 0.114(2) 0.1079(18) 0.127(2) -0.0218(15) 0.0101(16) 0.0175(16)
C10 0.0757(11) 0.0598(9) 0.0584(10) 0.0148(8) -0.0033(8) 0.0128(7)
C11 0.1289(19) 0.0639(11) 0.0698(12) 0.0226(11) -0.0088(12) 0.0032(9)
C12 0.1239(18) 0.0607(11) 0.1054(17) 0.0151(11) -0.0040(14) -0.0001(11)
C13 0.0555(10) 0.0852(14) 0.0936(14) 0.0044(9) -0.0024(9) -0.0198(11)
C14 0.0603(13) 0.125(2) 0.238(4) -0.0056(14) 0.0121(17) -0.054(2)
B1 0.0658(11) 0.0570(10) 0.0545(10) 0.0053(8) 0.0001(8) 0.0027(8)

loop_
_atom_type_symbol
_atom_type_description
_atom_type_scat_dispersion_real
_atom_type_scat_dispersion_imag
_atom_type_scat_source
C C 0.0033 0.0016 'International Tables Vol C Tables 4.2.6.8 and 6.1.1.4'
H H 0.0000 0.0000 'International Tables Vol C Tables 4.2.6.8 and 6.1.1.4'
B B 0.0013 0.0007 'International Tables Vol C Tables 4.2.6.8 and 6.1.1.4'
N N 0.0061 0.0033 'International Tables Vol C Tables 4.2.6.8 and 6.1.1.4'
O O 0.0106 0.0060 'International Tables Vol C Tables 4.2.6.8 and 6.1.1.4'

loop_
_geom_angle_atom_site_label_1
_geom_angle_atom_site_label_2
_geom_angle_atom_site_label_3
_geom_angle_site_symmetry_1
_geom_angle_site_symmetry_3
_geom_angle
_geom_angle_publ_flag
B1 O1 H1 . . 114.6(15) ?
B1 O2 H2 . . 110(2) ?
B1 O3 H3 . . 113.9(16) ?
C7 N1 C10 . . 111.08(13) ?
C7 N1 C4 . . 111.66(15) ?
C10 N1 C4 . . 105.23(12) ?
C7 N1 C1 . . 106.44(13) ?
C10 N1 C1 . . 111.05(14) ?
C4 N1 C1 . . 111.49(13) ?
C2 C1 N1 . . 115.70(16) ?
C2 C1 H1A . . 108.4 ?
N1 C1 H1A . . 108.4 ?
C2 C1 H1B . . 108.4 ?
N1 C1 H1B . . 108.4 ?
H1A C1 H1B . . 107.4 ?
C3 C2 C1 . . 110.3(2) ?
C3 C2 H2A . . 109.6 ?
C1 C2 H2A . . 109.6 ?
C3 C2 H2B . . 109.6 ?
C1 C2 H2B . . 109.6 ?
H2A C2 H2B . . 108.1 ?
C2 C3 H3A . . 109.5 ?
C2 C3 H3B . . 109.5 ?
H3A C3 H3B . . 109.5 ?
C2 C3 H3C . . 109.5 ?
H3A C3 H3C . . 109.5 ?
H3B C3 H3C . . 109.5 ?
C5 C4 N1 . . 115.72(15) ?
C5 C4 H4A . . 108.4 ?
N1 C4 H4A . . 108.4 ?
C5 C4 H4B . . 108.4 ?
N1 C4 H4B . . 108.4 ?
H4A C4 H4B . . 107.4 ?
C6 C5 C4 . . 109.9(2) ?
C6 C5 H5A . . 109.7 ?
C4 C5 H5A . . 109.7 ?
C6 C5 H5B . . 109.7 ?
C4 C5 H5B . . 109.7 ?
H5A C5 H5B . . 108.2 ?
C5 C6 H6A . . 109.5 ?
C5 C6 H6B . . 109.5 ?
H6A C6 H6B . . 109.5 ?
C5 C6 H6C . . 109.5 ?
H6A C6 H6C . . 109.5 ?
H6B C6 H6C . . 109.5 ?
C8 C7 N1 . . 115.99(15) ?
C8 C7 H7A . . 108.3 ?
N1 C7 H7A . . 108.3 ?
C8 C7 H7B . . 108.3 ?
N1 C7 H7B . . 108.3 ?
H7A C7 H7B . . 107.4 ?
C9 C8 C7 . . 110.8(2) ?
C9 C8 H8A . . 109.5 ?
C7 C8 H8A . . 109.5 ?
C9 C8 H8B . . 109.5 ?
C7 C8 H8B . . 109.5 ?
H8A C8 H8B . . 108.1 ?
C8 C9 H9A . . 109.5 ?
C8 C9 H9B . . 109.5 ?
H9A C9 H9B . . 109.5 ?
C8 C9 H9C . . 109.5 ?
H9A C9 H9C . . 109.5 ?
H9B C9 H9C . . 109.5 ?
C11 C10 N1 . . 116.12(13) ?
C11 C10 H10A . . 108.3 ?
N1 C10 H10A . . 108.3 ?
C11 C10 H10B . . 108.3 ?
N1 C10 H10B . . 108.3 ?
H10A C10 H10B . . 107.4 ?
C10 C11 C12 . . 110.60(16) ?
C10 C11 H11A . . 109.5 ?
C12 C11 H11A . . 109.5 ?
C10 C11 H11B . . 109.5 ?
C12 C11 H11B . . 109.5 ?
H11A C11 H11B . . 108.1 ?
C11 C12 H12A . . 109.5 ?
C11 C12 H12B . . 109.5 ?
H12A C12 H12B . . 109.5 ?
C11 C12 H12C . . 109.5 ?
H12A C12 H12C . . 109.5 ?
H12B C12 H12C . . 109.5 ?
O5 C13 O4 . . 125.24(18) ?
O5 C13 C14 . . 117.86(19) ?
O4 C13 C14 . . 116.8(2) ?
C13 C14 H14A . . 109.5 ?
C13 C14 H14B . . 109.5 ?
H14A C14 H14B . . 109.5 ?
C13 C14 H14C . . 109.5 ?
H14A C14 H14C . . 109.5 ?
H14B C14 H14C . . 109.5 ?
O2 B1 O3 . . 117.74(16) ?
O2 B1 O1 . . 122.85(17) ?
O3 B1 O1 . . 119.39(15) ?

loop_
_geom_bond_atom_site_label_1
_geom_bond_atom_site_label_2
_geom_bond_site_symmetry_2
_geom_bond_distance
_geom_bond_publ_flag
O1 B1 . 1.359(2) ?
O1 H1 . 0.856(9) ?
O2 B1 . 1.352(2) ?
O2 H2 . 0.853(10) ?
O3 B1 . 1.354(2) ?
O3 H3 . 0.851(9) ?
O4 C13 . 1.244(2) ?
O5 C13 . 1.242(2) ?
N1 C7 . 1.515(2) ?
N1 C10 . 1.516(2) ?
N1 C4 . 1.519(2) ?
N1 C1 . 1.519(2) ?
C1 C2 . 1.505(3) ?
C1 H1A . 0.9700 ?
C1 H1B . 0.9700 ?
C2 C3 . 1.503(3) ?
C2 H2A . 0.9700 ?
C2 H2B . 0.9700 ?
C3 H3A . 0.9600 ?
C3 H3B . 0.9600 ?
C3 H3C . 0.9600 ?
C4 C5 . 1.510(3) ?
C4 H4A . 0.9700 ?
C4 H4B . 0.9700 ?
C5 C6 . 1.508(3) ?
C5 H5A . 0.9700 ?
C5 H5B . 0.9700 ?
C6 H6A . 0.9600 ?
C6 H6B . 0.9600 ?
C6 H6C . 0.9600 ?
C7 C8 . 1.512(3) ?
C7 H7A . 0.9700 ?
C7 H7B . 0.9700 ?
C8 C9 . 1.503(3) ?
C8 H8A . 0.9700 ?
C8 H8B . 0.9700 ?
C9 H9A . 0.9600 ?
C9 H9B . 0.9600 ?
C9 H9C . 0.9600 ?
C10 C11 . 1.496(3) ?
C10 H10A . 0.9700 ?
C10 H10B . 0.9700 ?
C11 C12 . 1.508(3) ?
C11 H11A . 0.9700 ?
C11 H11B . 0.9700 ?
C12 H12A . 0.9600 ?
C12 H12B . 0.9600 ?
C12 H12C . 0.9600 ?
C13 C14 . 1.496(3) ?
C14 H14A . 0.9600 ?
C14 H14B . 0.9600 ?
C14 H14C . 0.9600 ?

loop_
_geom_hbond_atom_site_label_D
_geom_hbond_atom_site_label_H
_geom_hbond_atom_site_label_A
_geom_hbond_site_symmetry_A
_geom_hbond_distance_DH
_geom_hbond_distance_HA
_geom_hbond_distance_DA
_geom_hbond_angle_DHA
_geom_hbond_publ_flag
O1 H1 O4 . 0.860(10) 1.750(10) 2.600(2) 175(2) yes
O2 H2 O5 . 0.850(10) 1.790(10) 2.638(2) 172(3) yes
O3 H3 O1 2_655 0.850(10) 1.880(10) 2.729(2) 174(2) yes

loop_
_geom_torsion_atom_site_label_1
_geom_torsion_atom_site_label_2
_geom_torsion_atom_site_label_3
_geom_torsion_atom_site_label_4
_geom_torsion_site_symmetry_1
_geom_torsion_site_symmetry_2
_geom_torsion_site_symmetry_3
_geom_torsion_site_symmetry_4
_geom_torsion
_geom_torsion_publ_flag
C7 N1 C1 C2 . . . . 178.63(18) ?
C10 N1 C1 C2 . . . . 57.6(2) ?
C4 N1 C1 C2 . . . . -59.4(2) ?
N1 C1 C2 C3 . . . . 180.0(2) ?
C7 N1 C4 C5 . . . . 60.1(2) ?
C10 N1 C4 C5 . . . . -179.33(19) ?
C1 N1 C4 C5 . . . . -58.9(2) ?
N1 C4 C5 C6 . . . . -172.4(2) ?
C10 N1 C7 C8 . . . . -60.1(2) ?
C4 N1 C7 C8 . . . . 57.0(2) ?
C1 N1 C7 C8 . . . . 178.90(16) ?
N1 C7 C8 C9 . . . . 174.83(18) ?
C7 N1 C10 C11 . . . . -57.4(2) ?
C4 N1 C10 C11 . . . . -178.41(18) ?
C1 N1 C10 C11 . . . . 60.8(2) ?
N1 C10 C11 C12 . . . . -178.76(18) ?

loop_
_cod_related_entry_id
_cod_related_entry_database
_cod_related_entry_code
1 ChemSpider 30655937
